data_7706496
loop_
_publ_author_name
'Al-Busaidi, Idris Juma'
'Haque, Ashanul'
'Husband, John'
'Al Rasbi, Nawal K.'
'Abou-Zied, Osama K'
'Al Balushi, Rayya'
'Khan, Muhammad S.'
'Raithby, Paul R.'

_publ_section_title
;
 Electronic and steric effects of platinum(ii) di-yne and poly-yne
 substituents on the photo-switching behaviour of stilbene: experimental
 and theoretical insights.
;
_journal_issue 7
_journal_name_full 'Dalton transactions (Cambridge, England : 2003)'
_journal_page_first 2555
_journal_page_last 2569
_journal_paper_doi 10.1039/d0dt03502e
_journal_volume 50
_journal_year 2021
_chemical_formula_moiety 'C27 H40 P2 Pt'
_chemical_formula_sum 'C27 H40 P2 Pt'
_chemical_formula_weight 621.62
_space_group_crystal_system monoclinic
_space_group_IT_number 14
_space_group_name_Hall '-P 2ybc'
_space_group_name_H-M_alt 'P 1 21/c 1'
_atom_sites_solution_hydrogens mixed
_audit_creation_date 2020-12-29
_audit_creation_method
;
Olex2 1.3
(compiled 2020.11.05 svn.r80d884aa for OlexSys, GUI svn.r6219)
;
_audit_update_record
;
2021-01-18 deposited with the CCDC.	2021-01-25 downloaded from the CCDC.
;
_cell_angle_alpha 90
_cell_angle_beta 91.884(2)
_cell_angle_gamma 90
_cell_formula_units_Z 4
_cell_length_a 9.7774(5)
_cell_length_b 9.2190(5)
_cell_length_c 30.2215(16)
_cell_measurement_reflns_used 4630
_cell_measurement_temperature 296(2)
_cell_measurement_theta_max 49.43
_cell_measurement_theta_min 2.5
_cell_volume 2722.6(2)
_computing_cell_refinement 'Win GX'
_computing_data_collection 'X Area'
_computing_molecular_graphics 'Olex2 1.3 (Dolomanov et al., 2009)'
_computing_publication_material 'Olex2 1.3 (Dolomanov et al., 2009)'
_computing_structure_refinement 'SHELXL 2018/3 (Sheldrick, 2015)'
_diffrn_ambient_temperature 296.15
_diffrn_measured_fraction_theta_full 0.997
_diffrn_measured_fraction_theta_max 0.997
_diffrn_measurement_device_type 'STOE IPDS II'
_diffrn_measurement_method 'w scan'
_diffrn_radiation_type MoK\a
_diffrn_radiation_wavelength 0.71073
_diffrn_reflns_av_R_equivalents 0.0501
_diffrn_reflns_av_unetI/netI 0.0278
_diffrn_reflns_Laue_measured_fraction_full 0.997
_diffrn_reflns_Laue_measured_fraction_max 0.997
_diffrn_reflns_limit_h_max 11
_diffrn_reflns_limit_h_min -11
_diffrn_reflns_limit_k_max 11
_diffrn_reflns_limit_k_min -11
_diffrn_reflns_limit_l_max 36
_diffrn_reflns_limit_l_min -36
_diffrn_reflns_number 38985
_diffrn_reflns_point_group_measured_fraction_full 0.997
_diffrn_reflns_point_group_measured_fraction_max 0.997
_diffrn_reflns_theta_full 25.242
_diffrn_reflns_theta_max 25.499
_diffrn_reflns_theta_min 2.996
_exptl_absorpt_coefficient_mu 5.282
_exptl_absorpt_correction_T_max 0.99
_exptl_absorpt_correction_T_min 0.761
_exptl_absorpt_correction_type multi-scan
_exptl_absorpt_process_details LANA
_exptl_crystal_colour yellow
_exptl_crystal_colour_primary yellow
_exptl_crystal_density_diffrn 1.517
_exptl_crystal_density_method 'not measured'
_exptl_crystal_description block
_exptl_crystal_F_000 1240
_exptl_crystal_preparation Luminescent
_exptl_crystal_recrystallization_method 'Re-crystallisation from solvent: 50:50 dichloromethane:hexane'
_exptl_crystal_size_max 0.22
_exptl_crystal_size_mid 0.21
_exptl_crystal_size_min 0.20
_exptl_transmission_factor_max 0.42
_exptl_transmission_factor_min 0.41
_refine_diff_density_max 1.279
_refine_diff_density_min -2.880
_refine_diff_density_rms 0.117
_refine_ls_extinction_coef 0.0022(2)
_refine_ls_extinction_expression Fc^*^=kFc[1+0.001xFc^2^\l^3^/sin(2\q)]^-1/4^
_refine_ls_extinction_method 'SHELXL-2018/3 (Sheldrick 2018)'
_refine_ls_goodness_of_fit_ref 1.372
_refine_ls_hydrogen_treatment constr
_refine_ls_matrix_type full
_refine_ls_number_parameters 344
_refine_ls_number_reflns 5056
_refine_ls_number_restraints 285
_refine_ls_restrained_S_all 1.346
_refine_ls_R_factor_all 0.0569
_refine_ls_R_factor_gt 0.0513
_refine_ls_shift/su_max 0.002
_refine_ls_shift/su_mean 0.000
_refine_ls_structure_factor_coef Fsqd
_refine_ls_weighting_details 'w=1/[\s^2^(Fo^2^)+17.0982P] where P=(Fo^2^+2Fc^2^)/3'
_refine_ls_weighting_scheme calc
_refine_ls_wR_factor_gt 0.0999
_refine_ls_wR_factor_ref 0.1018
_reflns_Friedel_coverage 0.000
_reflns_number_gt 4627
_reflns_number_total 5056
_reflns_threshold_expression 'I > 2\s(I)'
_cod_data_source_file d0dt03502e2.cif
_cod_data_source_block shelx
_cod_depositor_comments 'Adding full bibliography for 7706496.cif.'
_cod_database_code 7706496
_shelx_shelxl_version_number 2018/3
_shelx_space_group_comment
;
The symmetry employed for this shelxl refinement is uniquely defined
by the following loop, which should always be used as a source of
symmetry information in preference to the above space-group names.
They are only intended as comments.
;
_shelx_estimated_absorpt_t_max 0.418
_shelx_estimated_absorpt_t_min 0.418
_exptl_absorpt_special_details semi-empirical
_olex2_refinement_description
;
1. Fixed Uiso
 At 1.2 times of:
  All C(H) groups, All C(H,H) groups
 At 1.5 times of:
  All C(H,H,H) groups
2. Restrained distances
 P2-C27 \\sim P2-C29
 with sigma of 0.02
 Pt1-P2 \\sim Pt1-P2A
 with sigma of 0.02
 P2-C22 \\sim P2A-C22A
 with sigma of 0.02
 P2-C29 \\sim P2A-C29A
 with sigma of 0.02
 P2-C27 \\sim P2A-C27A
 with sigma of 0.02
 C29-C27 \\sim C29A-C27A
 with sigma of 0.04
 C23-C22 \\sim C23A-C22A
 with sigma of 0.02
 C22-C27 \\sim C22A-C27A
 with sigma of 0.04
 C25-C29 \\sim C25A-C29A
 with sigma of 0.02
 C24-C27 \\sim C24A-C27A
 with sigma of 0.02
 C22-C29 \\sim C22A-C29A
 with sigma of 0.04
 Pt1-C22 \\sim Pt1-C22A
 with sigma of 0.04
 Pt1-C29 \\sim Pt1-C29A
 with sigma of 0.04
 Pt1-C27 \\sim Pt1-C27A
 with sigma of 0.04
 P2-C23 \\sim P2A-C23A
 with sigma of 0.04
 P2-C25 \\sim P2A-C25A
 with sigma of 0.04
 P2-C24 \\sim P2A-C24A
 with sigma of 0.04
3. Uiso/Uaniso restraints and constraints
C24A \\sim C24: within 2A with sigma of 0.001 and sigma for terminal atoms of
0.002 within 2A
C25 \\sim C25A: within 2A with sigma of 0.01 and sigma for terminal atoms of
0.02 within 2A
P2A \\sim P2: within 2A with sigma of 0.001 and sigma for terminal atoms of
0.002 within 2A
Uanis(C23A) \\sim Ueq: with sigma of 0.01 and sigma for terminal atoms of 0.02
4. Rigid body (RIGU) restrains
 Pt1, P1, P2, C1, C10, P2A, C16, C18, C20, C22, C29, C27, C2, C11, C15, C22A,
 C29A, C27A, C17, C19, C21, C23, C25, C24, C3, C12, C14, C23A, C25A, C24A, C4,
 C8, C13, C5, C7, C6, C9
 with sigma for 1-2 distances of 0.001 and sigma for 1-3 distances of 0.001
5. Others
 Sof(P2A)=Sof(C25A)=Sof(H25D)=Sof(H25E)=Sof(H25F)=Sof(C24A)=Sof(H24D)=
 Sof(H24E)=Sof(H24F)=Sof(C29A)=Sof(H29C)=Sof(H29D)=Sof(C27A)=Sof(H27C)=
 Sof(H27D)=1-FVAR(1)
 Sof(P2)=Sof(C25)=Sof(H25A)=Sof(H25B)=Sof(H25C)=Sof(C24)=Sof(H24A)=Sof(H24B)=
 Sof(H24C)=Sof(C29)=Sof(H29A)=Sof(H29B)=Sof(C27)=Sof(H27A)=Sof(H27B)=FVAR(1)
 Fixed Sof: C23(0.8) H23A(0.8) H23B(0.8) H23C(0.8) C22(0.8) H22A(0.8)
 H22B(0.8) C23A(0.2) H23D(0.2) H23E(0.2) H23F(0.2) C22A(0.2) H22C(0.2) H22D(0.2)
6.a Riding coordinates:
 C23A(H23D,H23E,H23F)
6.b Secondary CH2 refined with riding coordinates:
 C16(H16A,H16B), C18(H18A,H18B), C20(H20A,H20B), C22(H22A,H22B), C29(H29A,
 H29B), C27(H27A,H27B), C22A(H22C,H22D), C29A(H29C,H29D), C27A(H27C,H27D)
6.c Aromatic/amide H refined with riding coordinates:
 C4(H4), C5(H5), C7(H7), C8(H8), C9(H9), C11(H11), C12(H12), C13(H13),
 C14(H14), C15(H15)
6.d Idealised Me refined as rotating group:
 C17(H17A,H17B,H17C), C19(H19A,H19B,H19C), C21(H21A,H21B,H21C), C23(H23A,H23B,
 H23C), C25(H25A,H25B,H25C), C24(H24A,H24B,H24C), C25A(H25D,H25E,H25F),
 C24A(H24D,H24E,H24F)
;
_olex2_submission_special_instructions 'No special instructions were received'

loop_
_space_group_symop_operation_xyz
'x, y, z'
'-x, y+1/2, -z+1/2'
'-x, -y, -z'
'x, -y-1/2, z-1/2'

loop_
_atom_site_label
_atom_site_type_symbol
_atom_site_fract_x
_atom_site_fract_y
_atom_site_fract_z
_atom_site_U_iso_or_equiv
_atom_site_adp_type
_atom_site_occupancy
_atom_site_site_symmetry_order
_atom_site_calc_flag
_atom_site_refinement_flags_posn
_atom_site_refinement_flags_adp
_atom_site_refinement_flags_occupancy
_atom_site_disorder_assembly
_atom_site_disorder_group
Pt1 Pt 0.35031(3) 0.39147(3) 0.62605(2) 0.04122(14) Uani 1 1 d D . . . .
P1 P 0.5271(2) 0.2386(3) 0.64386(8) 0.0516(6) Uani 1 1 d . . . . .
P2 P 0.1816(11) 0.5588(12) 0.6106(5) 0.0613(8) Uani 0.582(14) 1 d D U P A 1
C1 C 0.4886(8) 0.5113(9) 0.5939(3) 0.0456(18) Uani 1 1 d . . . . .
C2 C 0.5727(9) 0.5864(9) 0.5779(3) 0.053(2) Uani 1 1 d . . . . .
C3 C 0.6699(8) 0.6813(9) 0.5574(3) 0.0472(15) Uani 1 1 d . . . . .
C4 C 0.7566(9) 0.7701(10) 0.5824(3) 0.0566(18) Uani 1 1 d . . . . .
H4 H 0.752906 0.768318 0.613149 0.068 Uiso 1 1 calc R U . . .
C5 C 0.8492(9) 0.8620(9) 0.5624(3) 0.0584(18) Uani 1 1 d . . . . .
H5 H 0.905390 0.922035 0.579816 0.070 Uiso 1 1 calc R U . . .
C6 C 0.8581(9) 0.8644(9) 0.5165(3) 0.0585(18) Uani 1 1 d . . . . .
C7 C 0.7722(10) 0.7774(11) 0.4926(3) 0.065(2) Uani 1 1 d . . . . .
H7 H 0.775665 0.778689 0.461894 0.078 Uiso 1 1 calc R U . . .
C8 C 0.6804(10) 0.6875(11) 0.5120(3) 0.060(2) Uani 1 1 d . . . . .
H8 H 0.623709 0.629273 0.494255 0.071 Uiso 1 1 calc R U . . .
C9 C 0.9562(10) 0.9575(11) 0.4927(4) 0.072(3) Uani 1 1 d . . . . .
H9 H 0.950298 0.950260 0.462026 0.086 Uiso 1 1 calc R U . . .
C10 C 0.2157(7) 0.2705(8) 0.6626(3) 0.0411(15) Uani 1 1 d . . . . .
C11 C 0.1926(10) 0.3019(11) 0.7062(3) 0.063(2) Uani 1 1 d . . . . .
H11 H 0.237576 0.381159 0.719013 0.075 Uiso 1 1 calc R U . . .
C12 C 0.1062(11) 0.2220(12) 0.7322(4) 0.079(3) Uani 1 1 d . . . . .
H12 H 0.095902 0.247046 0.761685 0.094 Uiso 1 1 calc R U . . .
C13 C 0.0362(12) 0.1067(12) 0.7146(4) 0.080(3) Uani 1 1 d . . . . .
H13 H -0.023314 0.053531 0.731668 0.096 Uiso 1 1 calc R U . . .
C14 C 0.0550(10) 0.0716(10) 0.6721(4) 0.070(2) Uani 1 1 d . . . . .
H14 H 0.008323 -0.007375 0.659761 0.084 Uiso 1 1 calc R U . . .
C15 C 0.1431(10) 0.1510(10) 0.6460(3) 0.061(2) Uani 1 1 d . . . . .
H15 H 0.153769 0.123433 0.616717 0.073 Uiso 1 1 calc R U . . .
C16 C 0.6702(12) 0.3404(15) 0.6714(5) 0.098(3) Uani 1 1 d . . . . .
H16A H 0.740753 0.272152 0.680935 0.118 Uiso 1 1 calc R U . . .
H16B H 0.709638 0.405336 0.650045 0.118 Uiso 1 1 calc R U . . .
C17 C 0.6289(17) 0.426(2) 0.7103(6) 0.146(7) Uani 1 1 d . . . . .
H17A H 0.567498 0.502215 0.700671 0.218 Uiso 1 1 calc R U . . .
H17B H 0.708652 0.468456 0.724568 0.218 Uiso 1 1 calc R U . . .
H17C H 0.583944 0.364356 0.730746 0.218 Uiso 1 1 calc R U . . .
C18 C 0.6103(12) 0.1651(13) 0.5953(4) 0.083(3) Uani 1 1 d . . . . .
H18A H 0.635369 0.244391 0.576107 0.100 Uiso 1 1 calc R U . . .
H18B H 0.693706 0.115489 0.604838 0.100 Uiso 1 1 calc R U . . .
C19 C 0.5201(15) 0.0614(16) 0.5697(5) 0.116(5) Uani 1 1 d . . . . .
H19A H 0.569027 0.022640 0.545335 0.174 Uiso 1 1 calc R U . . .
H19B H 0.439942 0.111441 0.558618 0.174 Uiso 1 1 calc R U . . .
H19C H 0.493447 -0.016352 0.588713 0.174 Uiso 1 1 calc R U . . .
C20 C 0.4929(12) 0.0869(13) 0.6796(4) 0.091(3) Uani 1 1 d . . . . .
H20A H 0.460387 0.124647 0.707290 0.109 Uiso 1 1 calc R U . . .
H20B H 0.418933 0.030668 0.665961 0.109 Uiso 1 1 calc R U . . .
C21 C 0.6136(14) -0.0169(16) 0.6903(5) 0.118(5) Uani 1 1 d . . . . .
H21A H 0.641858 -0.062408 0.663491 0.176 Uiso 1 1 calc R U . . .
H21B H 0.585235 -0.089855 0.710696 0.176 Uiso 1 1 calc R U . . .
H21C H 0.688708 0.037035 0.703247 0.176 Uiso 1 1 calc R U . . .
C23 C 0.219(2) 0.7129(19) 0.6873(5) 0.109(5) Uani 0.8 1 d D . P A 1
H23A H 0.254825 0.795006 0.671925 0.164 Uiso 0.8 1 calc R U P A 1
H23B H 0.292143 0.646922 0.694785 0.164 Uiso 0.8 1 calc R U P A 1
H23C H 0.176966 0.744942 0.713802 0.164 Uiso 0.8 1 calc R U P A 1
C25 C 0.248(4) 0.696(4) 0.5284(7) 0.103(9) Uani 0.582(14) 1 d D U P A 1
H25A H 0.268578 0.786111 0.514089 0.154 Uiso 0.582(14) 1 calc R U P A 1
H25B H 0.163602 0.657896 0.515950 0.154 Uiso 0.582(14) 1 calc R U P A 1
H25C H 0.320295 0.628113 0.524030 0.154 Uiso 0.582(14) 1 calc R U P A 1
C22 C 0.1194(19) 0.6409(16) 0.6594(5) 0.100(5) Uani 0.8 1 d D . P A 1
H22A H 0.049432 0.710751 0.650589 0.120 Uiso 0.8 1 calc R U P A 1
H22B H 0.075770 0.566425 0.676656 0.120 Uiso 0.8 1 calc R U P A 1
C24 C -0.053(3) 0.406(4) 0.5895(10) 0.101(7) Uani 0.582(14) 1 d D U P A 1
H24A H -0.052811 0.419863 0.620993 0.152 Uiso 0.582(14) 1 calc R U P A 1
H24B H -0.026144 0.308681 0.582986 0.152 Uiso 0.582(14) 1 calc R U P A 1
H24C H -0.143861 0.423300 0.577328 0.152 Uiso 0.582(14) 1 calc R U P A 1
C29 C 0.2320(17) 0.7236(15) 0.5802(5) 0.067(4) Uani 0.582(14) 1 d D . P A 1
H29A H 0.163711 0.798346 0.584217 0.080 Uiso 0.582(14) 1 calc R U P A 1
H29B H 0.318297 0.759025 0.592676 0.080 Uiso 0.582(14) 1 calc R U P A 1
C27 C 0.0439(17) 0.510(2) 0.5696(6) 0.086(5) Uani 0.582(14) 1 d D . P A 1
H27A H -0.004778 0.596630 0.560100 0.103 Uiso 0.582(14) 1 calc R U P A 1
H27B H 0.083711 0.466013 0.543857 0.103 Uiso 0.582(14) 1 calc R U P A 1
P2A P 0.1858(15) 0.5626(16) 0.6092(6) 0.0612(8) Uani 0.418(14) 1 d D U P A 2
C23A C 0.299(7) 0.725(8) 0.6776(17) 0.109(19) Uani 0.2 1 d D U P A 2
H23D H 0.263265 0.649694 0.695860 0.164 Uiso 0.2 1 d R U P A 2
H23E H 0.393435 0.704674 0.671990 0.164 Uiso 0.2 1 d R U P A 2
H23F H 0.292635 0.816434 0.692510 0.164 Uiso 0.2 1 d R U P A 2
C25A C 0.286(5) 0.739(6) 0.5365(12) 0.104(10) Uani 0.418(14) 1 d D U P A 2
H25D H 0.257871 0.780765 0.508578 0.157 Uiso 0.418(14) 1 calc R U P A 2
H25E H 0.370410 0.688047 0.533579 0.157 Uiso 0.418(14) 1 calc R U P A 2
H25F H 0.297232 0.814344 0.558229 0.157 Uiso 0.418(14) 1 calc R U P A 2
C22A C 0.222(5) 0.731(3) 0.6362(15) 0.107(13) Uani 0.2 1 d D . P A 2
H22C H 0.271308 0.791423 0.616021 0.129 Uiso 0.2 1 calc R U P A 2
H22D H 0.135461 0.778290 0.641519 0.129 Uiso 0.2 1 calc R U P A 2
C24A C -0.040(4) 0.413(5) 0.5731(13) 0.101(7) Uani 0.418(14) 1 d D U P A 2
H24D H -0.073071 0.476790 0.550044 0.152 Uiso 0.418(14) 1 calc R U P A 2
H24E H -0.111944 0.348690 0.581345 0.152 Uiso 0.418(14) 1 calc R U P A 2
H24F H 0.035657 0.357656 0.562779 0.152 Uiso 0.418(14) 1 calc R U P A 2
C29A C 0.172(3) 0.630(3) 0.5517(8) 0.099(8) Uani 0.418(14) 1 d D . P A 2
H29C H 0.173070 0.546541 0.532103 0.119 Uiso 0.418(14) 1 calc R U P A 2
H29D H 0.084077 0.676629 0.547515 0.119 Uiso 0.418(14) 1 calc R U P A 2
C27A C 0.0061(18) 0.501(3) 0.6126(9) 0.086(7) Uani 0.418(14) 1 d D . P A 2
H27C H -0.003067 0.443191 0.639116 0.103 Uiso 0.418(14) 1 calc R U P A 2
H27D H -0.052909 0.585064 0.614950 0.103 Uiso 0.418(14) 1 calc R U P A 2

loop_
_atom_site_aniso_label
_atom_site_aniso_U_11
_atom_site_aniso_U_22
_atom_site_aniso_U_33
_atom_site_aniso_U_23
_atom_site_aniso_U_13
_atom_site_aniso_U_12
Pt1 0.03732(19) 0.04006(19) 0.0466(2) 0.00353(15) 0.00612(12) 0.00152(15)
P1 0.0413(11) 0.0562(14) 0.0578(13) 0.0104(11) 0.0066(10) 0.0129(10)
P2 0.0469(14) 0.0398(14) 0.097(2) 0.0005(14) -0.0019(14) 0.0108(12)
C1 0.044(3) 0.040(4) 0.052(5) 0.005(3) 0.008(3) 0.007(3)
C2 0.050(3) 0.044(4) 0.067(5) 0.011(4) 0.012(3) 0.006(3)
C3 0.042(3) 0.037(3) 0.063(3) 0.011(3) 0.010(2) 0.011(2)
C4 0.051(4) 0.050(4) 0.070(4) 0.003(3) 0.009(3) 0.005(3)
C5 0.049(4) 0.044(4) 0.082(4) 0.003(3) 0.008(3) 0.005(3)
C6 0.050(4) 0.044(4) 0.083(4) 0.013(3) 0.013(3) 0.013(3)
C7 0.067(4) 0.062(5) 0.068(4) 0.015(3) 0.016(3) -0.003(4)
C8 0.061(4) 0.056(5) 0.063(3) 0.011(3) 0.011(3) -0.001(3)
C9 0.060(5) 0.057(5) 0.099(7) 0.019(5) 0.015(5) 0.004(4)
C10 0.035(3) 0.038(3) 0.051(3) 0.003(3) 0.004(3) 0.008(2)
C11 0.070(5) 0.063(5) 0.056(3) -0.004(3) 0.019(3) -0.009(4)
C12 0.090(6) 0.076(5) 0.072(5) 0.001(4) 0.036(4) -0.012(5)
C13 0.082(6) 0.063(5) 0.096(5) 0.013(4) 0.024(4) -0.008(4)
C14 0.068(5) 0.046(5) 0.096(5) 0.006(4) 0.007(4) -0.010(4)
C15 0.064(5) 0.050(4) 0.069(4) 0.001(3) -0.002(3) -0.009(3)
C16 0.070(7) 0.097(7) 0.126(8) 0.002(6) -0.021(6) 0.005(5)
C17 0.127(13) 0.162(15) 0.144(10) -0.051(10) -0.043(9) 0.009(11)
C18 0.085(7) 0.083(7) 0.083(6) 0.015(4) 0.022(5) 0.040(5)
C19 0.125(10) 0.105(8) 0.117(10) -0.013(7) -0.012(8) 0.048(7)
C20 0.077(6) 0.090(7) 0.106(8) 0.057(7) 0.019(6) 0.022(4)
C21 0.106(9) 0.125(11) 0.123(11) 0.069(9) 0.024(8) 0.053(8)
C23 0.160(15) 0.081(11) 0.089(10) -0.002(8) 0.043(8) 0.030(9)
C25 0.10(2) 0.11(2) 0.091(8) 0.009(10) -0.002(9) 0.019(15)
C22 0.141(13) 0.059(8) 0.103(7) 0.010(6) 0.036(7) 0.043(8)
C24 0.064(7) 0.103(9) 0.137(17) 0.033(11) 0.006(9) -0.004(6)
C29 0.063(8) 0.047(7) 0.090(8) 0.016(7) -0.006(7) 0.022(5)
C27 0.064(9) 0.075(10) 0.120(9) 0.011(8) 0.014(9) 0.005(7)
P2A 0.0469(15) 0.0398(14) 0.097(2) 0.0006(14) -0.0017(14) 0.0107(12)
C23A 0.09(2) 0.11(3) 0.129(19) 0.002(15) 0.006(14) 0.004(17)
C25A 0.084(16) 0.12(2) 0.110(18) 0.042(15) -0.013(14) -0.009(14)
C22A 0.10(2) 0.09(2) 0.135(18) 0.007(14) 0.001(19) 0.005(11)
C24A 0.064(8) 0.103(9) 0.137(17) 0.033(12) 0.006(9) -0.004(6)
C29A 0.079(14) 0.107(19) 0.111(14) 0.038(10) 0.006(8) 0.006(14)
C27A 0.049(11) 0.083(13) 0.124(16) 0.043(11) 0.003(7) 0.019(7)

loop_
_atom_type_symbol
_atom_type_description
_atom_type_scat_dispersion_real
_atom_type_scat_dispersion_imag
_atom_type_scat_source
C C 0.0033 0.0016 'International Tables Vol C Tables 4.2.6.8 and 6.1.1.4'
H H 0.0000 0.0000 'International Tables Vol C Tables 4.2.6.8 and 6.1.1.4'
P P 0.1023 0.0942 'International Tables Vol C Tables 4.2.6.8 and 6.1.1.4'
Pt Pt -1.7033 8.3905 'International Tables Vol C Tables 4.2.6.8 and 6.1.1.4'

loop_
_geom_angle_atom_site_label_1
_geom_angle_atom_site_label_2
_geom_angle_atom_site_label_3
_geom_angle
_geom_angle_site_symmetry_1
_geom_angle_site_symmetry_3
_geom_angle_publ_flag
P1 Pt1 P2 175.8(3) . . y
P1 Pt1 P2A 174.8(5) . . y
C1 Pt1 P1 86.4(2) . . y
C1 Pt1 P2 91.3(4) . . y
C1 Pt1 C10 176.4(3) . . y
C1 Pt1 P2A 89.6(5) . . y
C10 Pt1 P1 91.8(2) . . y
C10 Pt1 P2 90.3(4) . . y
C10 Pt1 P2A 92.0(5) . . y
C16 P1 Pt1 110.3(4) . . ?
C18 P1 Pt1 113.1(4) . . ?
C18 P1 C16 101.5(6) . . ?
C20 P1 Pt1 117.8(4) . . ?
C20 P1 C16 106.0(6) . . ?
C20 P1 C18 106.8(6) . . ?
C22 P2 Pt1 112.3(7) . . ?
C22 P2 C29 99.6(9) . . ?
C22 P2 C27 113.3(11) . . ?
C29 P2 Pt1 116.8(7) . . ?
C29 P2 C27 93.8(9) . . ?
C27 P2 Pt1 118.3(8) . . ?
C2 C1 Pt1 175.3(8) . . ?
C1 C2 C3 177.5(9) . . ?
C4 C3 C2 121.6(8) . . ?
C8 C3 C2 121.4(9) . . ?
C8 C3 C4 117.0(8) . . ?
C3 C4 H4 119.4 . . ?
C3 C4 C5 121.2(9) . . ?
C5 C4 H4 119.4 . . ?
C4 C5 H5 119.8 . . ?
C4 C5 C6 120.3(9) . . ?
C6 C5 H5 119.8 . . ?
C5 C6 C9 123.6(10) . . ?
C7 C6 C5 117.7(9) . . ?
C7 C6 C9 118.8(10) . . ?
C6 C7 H7 118.9 . . ?
C6 C7 C8 122.3(10) . . ?
C8 C7 H7 118.9 . . ?
C3 C8 H8 119.2 . . ?
C7 C8 C3 121.5(10) . . ?
C7 C8 H8 119.2 . . ?
C6 C9 H9 114.9 . . ?
C9 C9 C6 130.2(16) 3_776 . ?
C9 C9 H9 114.9 3_776 . ?
C11 C10 Pt1 121.7(6) . . ?
C11 C10 C15 114.3(8) . . ?
C15 C10 Pt1 124.0(6) . . ?
C10 C11 H11 118.2 . . ?
C10 C11 C12 123.6(10) . . ?
C12 C11 H11 118.2 . . ?
C11 C12 H12 119.9 . . ?
C13 C12 C11 120.2(10) . . ?
C13 C12 H12 119.9 . . ?
C12 C13 H13 120.7 . . ?
C14 C13 C12 118.6(10) . . ?
C14 C13 H13 120.7 . . ?
C13 C14 H14 119.3 . . ?
C13 C14 C15 121.3(10) . . ?
C15 C14 H14 119.3 . . ?
C10 C15 H15 119.0 . . ?
C14 C15 C10 122.0(9) . . ?
C14 C15 H15 119.0 . . ?
P1 C16 H16A 108.8 . . ?
P1 C16 H16B 108.8 . . ?
H16A C16 H16B 107.7 . . ?
C17 C16 P1 113.8(10) . . ?
C17 C16 H16A 108.8 . . ?
C17 C16 H16B 108.8 . . ?
C16 C17 H17A 109.5 . . ?
C16 C17 H17B 109.5 . . ?
C16 C17 H17C 109.5 . . ?
H17A C17 H17B 109.5 . . ?
H17A C17 H17C 109.5 . . ?
H17B C17 H17C 109.5 . . ?
P1 C18 H18A 109.1 . . ?
P1 C18 H18B 109.1 . . ?
H18A C18 H18B 107.9 . . ?
C19 C18 P1 112.4(9) . . ?
C19 C18 H18A 109.1 . . ?
C19 C18 H18B 109.1 . . ?
C18 C19 H19A 109.5 . . ?
C18 C19 H19B 109.5 . . ?
C18 C19 H19C 109.5 . . ?
H19A C19 H19B 109.5 . . ?
H19A C19 H19C 109.5 . . ?
H19B C19 H19C 109.5 . . ?
P1 C20 H20A 108.1 . . ?
P1 C20 H20B 108.1 . . ?
H20A C20 H20B 107.3 . . ?
C21 C20 P1 116.7(8) . . ?
C21 C20 H20A 108.1 . . ?
C21 C20 H20B 108.1 . . ?
C20 C21 H21A 109.5 . . ?
C20 C21 H21B 109.5 . . ?
C20 C21 H21C 109.5 . . ?
H21A C21 H21B 109.5 . . ?
H21A C21 H21C 109.5 . . ?
H21B C21 H21C 109.5 . . ?
H23A C23 H23B 109.5 . . ?
H23A C23 H23C 109.5 . . ?
H23B C23 H23C 109.5 . . ?
C22 C23 H23A 109.5 . . ?
C22 C23 H23B 109.5 . . ?
C22 C23 H23C 109.5 . . ?
H25A C25 H25B 109.5 . . ?
H25A C25 H25C 109.5 . . ?
H25B C25 H25C 109.5 . . ?
C29 C25 H25A 109.5 . . ?
C29 C25 H25B 109.5 . . ?
C29 C25 H25C 109.5 . . ?
P2 C22 H22A 108.3 . . ?
P2 C22 H22B 108.3 . . ?
C23 C22 P2 116.1(13) . . ?
C23 C22 H22A 108.3 . . ?
C23 C22 H22B 108.3 . . ?
H22A C22 H22B 107.4 . . ?
H24A C24 H24B 109.5 . . ?
H24A C24 H24C 109.5 . . ?
H24B C24 H24C 109.5 . . ?
C27 C24 H24A 109.5 . . ?
C27 C24 H24B 109.5 . . ?
C27 C24 H24C 109.5 . . ?
P2 C29 H29A 109.0 . . ?
P2 C29 H29B 109.0 . . ?
C25 C29 P2 113.1(14) . . ?
C25 C29 H29A 109.0 . . ?
C25 C29 H29B 109.0 . . ?
H29A C29 H29B 107.8 . . ?
P2 C27 H27A 109.6 . . ?
P2 C27 H27B 109.6 . . ?
C24 C27 P2 110.2(15) . . ?
C24 C27 H27A 109.6 . . ?
C24 C27 H27B 109.6 . . ?
H27A C27 H27B 108.1 . . ?
C22A P2A Pt1 111.7(14) . . ?
C22A P2A C29A 98.4(16) . . ?
C22A P2A C27A 114.5(19) . . ?
C29A P2A Pt1 117.8(11) . . ?
C29A P2A C27A 96.7(12) . . ?
C27A P2A Pt1 115.9(10) . . ?
H23D C23A H23E 109.5 . . ?
H23D C23A H23F 109.5 . . ?
H23E C23A H23F 109.5 . . ?
C22A C23A H23D 109.5 . . ?
C22A C23A H23E 109.5 . . ?
C22A C23A H23F 109.5 . . ?
H25D C25A H25E 109.5 . . ?
H25D C25A H25F 109.5 . . ?
H25E C25A H25F 109.5 . . ?
C29A C25A H25D 109.5 . . ?
C29A C25A H25E 109.5 . . ?
C29A C25A H25F 109.5 . . ?
P2A C22A H22C 108.0 . . ?
P2A C22A H22D 108.0 . . ?
C23A C22A P2A 117(3) . . ?
C23A C22A H22C 108.0 . . ?
C23A C22A H22D 108.0 . . ?
H22C C22A H22D 107.3 . . ?
H24D C24A H24E 109.5 . . ?
H24D C24A H24F 109.5 . . ?
H24E C24A H24F 109.5 . . ?
C27A C24A H24D 109.5 . . ?
C27A C24A H24E 109.5 . . ?
C27A C24A H24F 109.5 . . ?
P2A C29A H29C 108.0 . . ?
P2A C29A H29D 108.0 . . ?
C25A C29A P2A 117.4(19) . . ?
C25A C29A H29C 108.0 . . ?
C25A C29A H29D 108.0 . . ?
H29C C29A H29D 107.2 . . ?
P2A C27A H27C 109.1 . . ?
P2A C27A H27D 109.1 . . ?
C24A C27A P2A 112.5(18) . . ?
C24A C27A H27C 109.1 . . ?
C24A C27A H27D 109.1 . . ?
H27C C27A H27D 107.8 . . ?

loop_
_geom_bond_atom_site_label_1
_geom_bond_atom_site_label_2
_geom_bond_distance
_geom_bond_site_symmetry_2
_geom_bond_publ_flag
Pt1 P1 2.281(2) . y
Pt1 P2 2.295(8) . y
Pt1 C1 2.019(8) . y
Pt1 C10 2.070(8) . y
Pt1 P2A 2.298(11) . y
P1 C16 1.859(12) . y
P1 C18 1.831(11) . y
P1 C20 1.805(10) . y
P2 C22 1.781(19) . y
P2 C29 1.852(15) . y
P2 C27 1.855(15) . y
C1 C2 1.190(11) . y
C2 C3 1.446(12) . y
C3 C4 1.385(12) . y
C3 C8 1.380(12) . y
C4 H4 0.9300 . y
C4 C5 1.392(12) . y
C5 H5 0.9300 . y
C5 C6 1.393(13) . y
C6 C7 1.354(14) . y
C6 C9 1.489(13) . y
C7 H7 0.9300 . y
C7 C8 1.368(12) . y
C8 H8 0.9300 . y
C9 C9 1.23(2) 3_776 y
C9 H9 0.9300 . y
C10 C11 1.378(12) . y
C10 C15 1.395(12) . y
C11 H11 0.9300 . y
C11 C12 1.383(13) . y
C12 H12 0.9300 . y
C12 C13 1.362(15) . y
C13 H13 0.9300 . y
C13 C14 1.345(15) . y
C14 H14 0.9300 . y
C14 C15 1.393(13) . y
C15 H15 0.9300 . y
C16 H16A 0.9700 . y
C16 H16B 0.9700 . y
C16 C17 1.484(19) . y
C17 H17A 0.9600 . y
C17 H17B 0.9600 . y
C17 H17C 0.9600 . y
C18 H18A 0.9700 . y
C18 H18B 0.9700 . y
C18 C19 1.499(18) . y
C19 H19A 0.9600 . y
C19 H19B 0.9600 . y
C19 H19C 0.9600 . y
C20 H20A 0.9700 . y
C20 H20B 0.9700 . y
C20 C21 1.546(14) . y
C21 H21A 0.9600 . y
C21 H21B 0.9600 . y
C21 H21C 0.9600 . y
C23 H23A 0.9600 . y
C23 H23B 0.9600 . y
C23 H23C 0.9600 . y
C23 C22 1.43(2) . y
C25 H25A 0.9600 . y
C25 H25B 0.9600 . y
C25 H25C 0.9600 . y
C25 C29 1.60(2) . y
C22 H22A 0.9700 . y
C22 H22B 0.9700 . y
C24 H24A 0.9600 . y
C24 H24B 0.9600 . y
C24 H24C 0.9600 . y
C24 C27 1.49(2) . y
C29 H29A 0.9700 . y
C29 H29B 0.9700 . y
C27 H27A 0.9700 . y
C27 H27B 0.9700 . y
P2A C22A 1.78(2) . y
P2A C29A 1.846(16) . y
P2A C27A 1.852(17) . y
C23A H23D 0.9599 . y
C23A H23E 0.9602 . y
C23A H23F 0.9599 . y
C23A C22A 1.44(3) . y
C25A H25D 0.9600 . y
C25A H25E 0.9600 . y
C25A H25F 0.9600 . y
C25A C29A 1.57(3) . y
C22A H22C 0.9700 . y
C22A H22D 0.9700 . y
C24A H24D 0.9600 . y
C24A H24E 0.9600 . y
C24A H24F 0.9600 . y
C24A C27A 1.50(3) . y
C29A H29C 0.9700 . y
C29A H29D 0.9700 . y
C27A H27C 0.9700 . y
C27A H27D 0.9700 . y

loop_
_geom_torsion_atom_site_label_1
_geom_torsion_atom_site_label_2
_geom_torsion_atom_site_label_3
_geom_torsion_atom_site_label_4
_geom_torsion
_geom_torsion_site_symmetry_1
_geom_torsion_site_symmetry_2
_geom_torsion_site_symmetry_3
_geom_torsion_site_symmetry_4
_geom_torsion_publ_flag
Pt1 P1 C16 C17 53.7(13) . . . . ?
Pt1 P1 C18 C19 -68.9(9) . . . . ?
Pt1 P1 C20 C21 178.7(9) . . . . ?
Pt1 P2 C22 C23 57.5(15) . . . . ?
Pt1 P2 C29 C25 77.6(19) . . . . ?
Pt1 P2 C27 C24 75(2) . . . . ?
Pt1 C10 C11 C12 -178.4(8) . . . . ?
Pt1 C10 C15 C14 179.1(7) . . . . ?
Pt1 P2A C22A C23A -28(5) . . . . ?
Pt1 P2A C29A C25A -75(4) . . . . ?
Pt1 P2A C27A C24A -78(3) . . . . ?
C2 C3 C4 C5 -179.5(8) . . . . ?
C2 C3 C8 C7 179.9(8) . . . . ?
C3 C4 C5 C6 -1.2(13) . . . . ?
C4 C3 C8 C7 0.0(13) . . . . ?
C4 C5 C6 C7 1.4(13) . . . . ?
C4 C5 C6 C9 -178.8(8) . . . . ?
C5 C6 C7 C8 -1.0(14) . . . . ?
C5 C6 C9 C9 1(2) . . . 3_776 ?
C6 C7 C8 C3 0.3(15) . . . . ?
C7 C6 C9 C9 -179.0(15) . . . 3_776 ?
C8 C3 C4 C5 0.4(12) . . . . ?
C9 C6 C7 C8 179.2(9) . . . . ?
C10 C11 C12 C13 -1.3(18) . . . . ?
C11 C10 C15 C14 0.0(13) . . . . ?
C11 C12 C13 C14 1.2(18) . . . . ?
C12 C13 C14 C15 -0.5(17) . . . . ?
C13 C14 C15 C10 -0.1(16) . . . . ?
C15 C10 C11 C12 0.7(14) . . . . ?
C16 P1 C18 C19 172.9(9) . . . . ?
C16 P1 C20 C21 -57.4(13) . . . . ?
C18 P1 C16 C17 173.9(12) . . . . ?
C18 P1 C20 C21 50.2(13) . . . . ?
C20 P1 C16 C17 -74.8(13) . . . . ?
C20 P1 C18 C19 62.2(10) . . . . ?
C22 P2 C29 C25 -161.2(18) . . . . ?
C22 P2 C27 C24 -59(2) . . . . ?
C29 P2 C22 C23 -66.9(14) . . . . ?
C29 P2 C27 C24 -162(2) . . . . ?
C27 P2 C22 C23 -165.3(13) . . . . ?
C27 P2 C29 C25 -46.8(18) . . . . ?
C22A P2A C29A C25A 45(4) . . . . ?
C22A P2A C27A C24A 150(3) . . . . ?
C29A P2A C22A C23A -153(5) . . . . ?
C29A P2A C27A C24A 47(3) . . . . ?
C27A P2A C22A C23A 106(5) . . . . ?
C27A P2A C29A C25A 161(3) . . . . ?
